data_4101954
loop_
_publ_author_name
'Elodie Salager'
'Graeme M. Day'
'Robin S. Stein'
'Chris J. Pickard'
'B\'en\'edicte Elena'
'Lyndon Emsley'

_publ_section_title
;
 Powder Crystallography by Combined Crystal Structure Prediction and
 High-Resolution 1H Solid-State NMR Spectroscopy
;
_journal_name_full 'Journal of the American Chemical Society'
_journal_page_first 2564
_journal_page_last 2566
_journal_paper_doi 10.1021/ja909449k
_journal_volume 132
_journal_year 2010
_chemical_formula_sum 'C10 H14 O'
_space_group_IT_number 148
_symmetry_space_group_name_Hall '-R 3'
_symmetry_space_group_name_H-M 'R -3 :H'
_cell_angle_alpha 90.000000
_cell_angle_beta 90.000000
_cell_angle_gamma 120.000000
_cell_formula_units_Z 18
_cell_length_a 20.012900
_cell_length_b 20.012900
_cell_length_c 11.948500
_cell_volume 4144.423
_cod_data_source_file ja909449k_si_002_02.cif
_cod_data_source_block spacegroup_148_frame_2
_cod_depositor_comments
;
 Removing duplicate loop entries from the _atom_type loop.

 Antanas Vaitkus,
 2018-07-07
;
_cod_original_sg_symbol_H-M 'R -3'
_cod_database_code 4101954

loop_
_symmetry_equiv_pos_site_id
_symmetry_equiv_pos_as_xyz
1 x,y,z
2 -y,x-y,z
3 -x+y,-x,z
4 1/3+x,2/3+y,2/3+z
5 1/3-y,2/3+x-y,2/3+z
6 1/3-x+y,2/3-x,2/3+z
7 2/3+x,1/3+y,1/3+z
8 2/3-y,1/3+x-y,1/3+z
9 2/3-x+y,1/3-x,1/3+z
10 -x,-y,-z
11 y,-x+y,-z
12 x-y,x,-z
13 1/3-x,2/3-y,2/3-z
14 1/3+y,2/3-x+y,2/3-z
15 1/3+x-y,2/3+x,2/3-z
16 2/3-x,1/3-y,1/3-z
17 2/3+y,1/3-x+y,1/3-z
18 2/3+x-y,1/3+x,1/3-z

loop_
_atom_site_label
_atom_site_type_symbol
_atom_site_fract_x
_atom_site_fract_y
_atom_site_fract_z
C1 C -0.035598 -0.168708 0.247181
C2 C -0.073863 -0.168659 0.148691
C3 C -0.080857 -0.219813 0.330759
C4 C -0.152935 -0.217030 0.135921
C5 C -0.160096 -0.268691 0.318509
C6 C -0.197438 -0.267947 0.220681
C7 C 0.049913 -0.113285 0.257173
C8 C 0.094881 -0.150405 0.208714
C9 C 0.075311 -0.088288 0.379121
C10 C -0.282291 -0.319497 0.204825
O1 O -0.031381 -0.120506 0.061606
H1 H -0.068447 -0.125151 0.006182
H2 H -0.053874 -0.221670 0.408317
H3 H -0.180369 -0.214991 0.058475
H4 H -0.192905 -0.307405 0.386074
H5 H 0.065610 -0.060355 0.210793
H6 H 0.080868 -0.166265 0.120978
H7 H 0.156852 -0.109891 0.214717
H8 H 0.082218 -0.202341 0.255614
H9 H 0.043598 -0.063257 0.418435
H10 H 0.136739 -0.045605 0.382934
H11 H 0.066498 -0.137648 0.429427
H12 H -0.304349 -0.368763 0.261415
H13 H -0.314433 -0.289527 0.220620
H14 H -0.295508 -0.341803 0.119286

loop_
_atom_type_symbol
_atom_type_radius_bond
C 0.680000
O 0.680000
H 0.230000
